data_7061020
loop_
_publ_author_name
'Capozzi, Maria Annunziata M.'
'Alvarez-Larena, Angel'
'Piniella Febrer, Joan F.'
'Cardellicchio, Cosimo'

_publ_section_title
;
 A combined structural and computational investigation of
 aminobenzylnaphthol compounds derived from the Betti reaction using
 valine methyl ester
;
_journal_issue 44
_journal_name_full 'New Journal of Chemistry'
_journal_page_first 20735
_journal_page_last 20742
_journal_paper_doi 10.1039/D1NJ03538J
_journal_volume 45
_journal_year 2021
_chemical_formula_moiety 'C23 H25 N O3'
_chemical_formula_sum 'C23 H25 N O3'
_chemical_formula_weight 363.44
_space_group_crystal_system monoclinic
_space_group_IT_number 14
_space_group_name_Hall '-P 2yn'
_space_group_name_H-M_alt 'P 1 21/n 1'
_atom_sites_solution_hydrogens mixed
_atom_sites_solution_primary direct
_atom_sites_solution_secondary difmap
_audit_creation_method SHELXL-2016/6
_audit_update_record
;
2021-03-22 deposited with the CCDC.	2021-10-13 downloaded from the CCDC.
;
_cell_angle_alpha 90
_cell_angle_beta 97.831(2)
_cell_angle_gamma 90
_cell_formula_units_Z 4
_cell_length_a 9.1174(7)
_cell_length_b 13.0496(11)
_cell_length_c 16.4573(13)
_cell_measurement_reflns_used 1603
_cell_measurement_temperature 296(2)
_cell_measurement_theta_max 43.51
_cell_measurement_theta_min 5.27
_cell_volume 1939.8(3)
_computing_cell_refinement 'SAINT 5.0 (Bruker)'
_computing_data_collection 'SMART 5.6 (Bruker)'
_computing_data_reduction 'SAINT 5.0 (Bruker)'
_computing_structure_refinement 'SHELXL-2016/6 (Sheldrick, 2016)'
_computing_structure_solution 'SHELXTL-NT 6.1 (Bruker)'
_diffrn_ambient_temperature 296(2)
_diffrn_detector_area_resol_mean 8.13
_diffrn_measured_fraction_theta_full 1.000
_diffrn_measured_fraction_theta_max 0.923
_diffrn_measurement_device_type 'Bruker SMART-APEX diffractometer'
_diffrn_measurement_method '\f and \w scans'
_diffrn_radiation_type MoK\a
_diffrn_radiation_wavelength 0.71073
_diffrn_reflns_av_R_equivalents 0.0564
_diffrn_reflns_av_unetI/netI 0.0603
_diffrn_reflns_Laue_measured_fraction_full 1.000
_diffrn_reflns_Laue_measured_fraction_max 0.923
_diffrn_reflns_limit_h_max 12
_diffrn_reflns_limit_h_min -12
_diffrn_reflns_limit_k_max 16
_diffrn_reflns_limit_k_min -16
_diffrn_reflns_limit_l_max 22
_diffrn_reflns_limit_l_min -21
_diffrn_reflns_number 15332
_diffrn_reflns_point_group_measured_fraction_full 1.000
_diffrn_reflns_point_group_measured_fraction_max 0.923
_diffrn_reflns_theta_full 25.000
_diffrn_reflns_theta_max 28.809
_diffrn_reflns_theta_min 1.999
_diffrn_source 'sealed X-ray tube'
_exptl_absorpt_coefficient_mu 0.082
_exptl_absorpt_correction_T_max 1
_exptl_absorpt_correction_T_min 0.856
_exptl_absorpt_correction_type multi-scan
_exptl_absorpt_process_details 'SADABS, 2.05'
_exptl_crystal_colour colorless
_exptl_crystal_density_diffrn 1.244
_exptl_crystal_density_method 'not measured'
_exptl_crystal_description prism
_exptl_crystal_F_000 776
_exptl_crystal_size_max 0.400
_exptl_crystal_size_mid 0.300
_exptl_crystal_size_min 0.300
_refine_diff_density_max 0.158
_refine_diff_density_min -0.160
_refine_diff_density_rms 0.034
_refine_ls_extinction_method none
_refine_ls_goodness_of_fit_ref 1.015
_refine_ls_hydrogen_treatment mixed
_refine_ls_matrix_type full
_refine_ls_number_parameters 255
_refine_ls_number_reflns 4686
_refine_ls_number_restraints 0
_refine_ls_restrained_S_all 1.015
_refine_ls_R_factor_all 0.1205
_refine_ls_R_factor_gt 0.0575
_refine_ls_shift/su_max 0.000
_refine_ls_shift/su_mean 0.000
_refine_ls_structure_factor_coef Fsqd
_refine_ls_weighting_details 'w=1/[\s^2^(Fo^2^)+(0.0525P)^2^+0.1622P] where P=(Fo^2^+2Fc^2^)/3'
_refine_ls_weighting_scheme calc
_refine_ls_wR_factor_gt 0.1175
_refine_ls_wR_factor_ref 0.1393
_reflns_Friedel_coverage 0.000
_reflns_number_gt 2562
_reflns_number_total 4686
_reflns_threshold_expression 'I > 2\s(I)'
_cod_data_source_file d1nj03538j2.cif
_cod_data_source_block vi33
_cod_depositor_comments 'Adding full bibliography for 7061017--7061021.cif.'
_cod_original_sg_symbol_H-M 'P 21/n'
_cod_database_code 7061020
_shelx_shelxl_version_number 2016/6
_shelx_space_group_comment
;
The symmetry employed for this shelxl refinement is uniquely defined
by the following loop, which should always be used as a source of
symmetry information in preference to the above space-group names.
They are only intended as comments.
;
_shelx_estimated_absorpt_t_min 0.968
_shelx_estimated_absorpt_t_max 0.976

loop_
_space_group_symop_operation_xyz
'x, y, z'
'-x+1/2, y+1/2, -z+1/2'
'-x, -y, -z'
'x-1/2, -y-1/2, z-1/2'

loop_
_atom_site_label
_atom_site_type_symbol
_atom_site_fract_x
_atom_site_fract_y
_atom_site_fract_z
_atom_site_U_iso_or_equiv
_atom_site_adp_type
_atom_site_occupancy
_atom_site_site_symmetry_order
_atom_site_calc_flag
_atom_site_refinement_flags_posn
_atom_site_refinement_flags_adp
_atom_site_refinement_flags_occupancy
_atom_site_disorder_assembly
_atom_site_disorder_group
N1 N 0.77315(17) 0.81530(12) 0.18790(10) 0.0394(4) Uani 1 1 d . . . . .
H1N H 0.704(2) 0.8181(14) 0.2231(12) 0.050(6) Uiso 1 1 d . . . . .
O1 O 0.79789(17) 0.94823(11) 0.06750(10) 0.0591(4) Uani 1 1 d . . . . .
H1O H 0.777(3) 0.9227(19) 0.1155(15) 0.083(9) Uiso 1 1 d . . . . .
C12 C 0.81788(19) 0.68313(15) -0.00832(11) 0.0411(5) Uani 1 1 d . . . . .
O2 O 1.02822(15) 0.63066(10) 0.29052(9) 0.0565(4) Uani 1 1 d . . . . .
C13 C 0.78815(19) 0.76643(14) 0.04371(11) 0.0373(4) Uani 1 1 d . . . . .
C1 C 0.5441(2) 0.76052(13) 0.10403(11) 0.0369(4) Uani 1 1 d . . . . .
C14 C 0.8263(2) 0.86443(16) 0.02308(12) 0.0441(5) Uani 1 1 d . . . . .
C19 C 0.8990(2) 0.67984(15) 0.27614(11) 0.0430(5) Uani 1 1 d . . . . .
C18 C 0.91532(19) 0.78004(14) 0.23097(11) 0.0389(4) Uani 1 1 d . . . . .
H18 H 0.980959 0.767182 0.189619 0.047 Uiso 1 1 calc R U . . .
C2 C 0.4617(2) 0.72538(16) 0.16278(12) 0.0464(5) Uani 1 1 d . . . . .
H2 H 0.509078 0.692417 0.209176 0.056 Uiso 1 1 calc R U . . .
O3 O 0.78666(17) 0.64888(12) 0.29691(10) 0.0688(5) Uani 1 1 d . . . . .
C17 C 0.71180(19) 0.74649(14) 0.11863(11) 0.0375(4) Uani 1 1 d . . . . .
H17 H 0.732427 0.675510 0.135993 0.045 Uiso 1 1 calc R U . . .
C21 C 0.9895(2) 0.86187(16) 0.29027(13) 0.0515(5) Uani 1 1 d . . . . .
H21 H 1.078641 0.830581 0.320194 0.062 Uiso 1 1 calc R U . . .
C11 C 0.8918(2) 0.70305(18) -0.07752(12) 0.0500(5) Uani 1 1 d . . . . .
C16 C 0.9301(2) 0.8047(2) -0.09402(13) 0.0603(6) Uani 1 1 d . . . . .
H16 H 0.978999 0.818124 -0.138914 0.072 Uiso 1 1 calc R U . . .
C15 C 0.8975(2) 0.88305(18) -0.04633(13) 0.0561(6) Uani 1 1 d . . . . .
H15 H 0.922117 0.949708 -0.059222 0.067 Uiso 1 1 calc R U . . .
C6 C 0.4705(2) 0.80758(16) 0.03502(12) 0.0507(5) Uani 1 1 d . . . . .
H6 H 0.523740 0.830913 -0.005660 0.061 Uiso 1 1 calc R U . . .
C5 C 0.3183(2) 0.82036(17) 0.02578(13) 0.0566(6) Uani 1 1 d . . . . .
H5 H 0.270042 0.852736 -0.020671 0.068 Uiso 1 1 calc R U . . .
C4 C 0.2389(2) 0.78543(17) 0.08488(14) 0.0546(6) Uani 1 1 d . . . . .
H4 H 0.136677 0.793574 0.078383 0.066 Uiso 1 1 calc R U . . .
C3 C 0.3101(2) 0.73837(17) 0.15377(14) 0.0550(6) Uani 1 1 d . . . . .
H3 H 0.256272 0.715297 0.194287 0.066 Uiso 1 1 calc R U . . .
C7 C 0.7753(2) 0.58089(16) 0.00416(13) 0.0543(6) Uani 1 1 d . . . . .
H7 H 0.723862 0.566010 0.047798 0.065 Uiso 1 1 calc R U . . .
C8 C 0.8076(3) 0.50334(19) -0.04620(15) 0.0731(7) Uani 1 1 d . . . . .
H8 H 0.779074 0.436613 -0.036145 0.088 Uiso 1 1 calc R U . . .
C10 C 0.9238(3) 0.6205(2) -0.12793(14) 0.0683(7) Uani 1 1 d . . . . .
H10 H 0.973736 0.633288 -0.172513 0.082 Uiso 1 1 calc R U . . .
C9 C 0.8833(3) 0.5237(2) -0.11280(15) 0.0780(8) Uani 1 1 d . . . . .
H9 H 0.905825 0.470481 -0.146637 0.094 Uiso 1 1 calc R U . . .
C20 C 1.0302(3) 0.53490(17) 0.33510(15) 0.0719(7) Uani 1 1 d . . . . .
H20A H 0.987789 0.545101 0.384783 0.108 Uiso 1 1 calc R U . . .
H20B H 1.130454 0.511587 0.348257 0.108 Uiso 1 1 calc R U . . .
H20C H 0.973539 0.484530 0.301818 0.108 Uiso 1 1 calc R U . . .
C22 C 1.0399(3) 0.95368(18) 0.24441(16) 0.0765(8) Uani 1 1 d . . . . .
H22A H 1.101074 0.930775 0.204940 0.115 Uiso 1 1 calc R U . . .
H22B H 1.095407 0.999448 0.282609 0.115 Uiso 1 1 calc R U . . .
H22C H 0.954899 0.988802 0.216723 0.115 Uiso 1 1 calc R U . . .
C23 C 0.8921(3) 0.8938(2) 0.35363(15) 0.0848(8) Uani 1 1 d . . . . .
H23A H 0.946579 0.938801 0.392920 0.127 Uiso 1 1 calc R U . . .
H23B H 0.861922 0.834149 0.381147 0.127 Uiso 1 1 calc R U . . .
H23C H 0.806169 0.928800 0.326891 0.127 Uiso 1 1 calc R U . . .

loop_
_atom_site_aniso_label
_atom_site_aniso_U_11
_atom_site_aniso_U_22
_atom_site_aniso_U_33
_atom_site_aniso_U_23
_atom_site_aniso_U_13
_atom_site_aniso_U_12
N1 0.0350(9) 0.0469(10) 0.0365(9) -0.0012(8) 0.0052(7) 0.0041(7)
O1 0.0808(11) 0.0450(9) 0.0527(10) 0.0035(8) 0.0133(8) -0.0053(7)
C12 0.0363(10) 0.0517(12) 0.0345(10) -0.0006(9) 0.0015(8) 0.0016(9)
O2 0.0520(9) 0.0487(9) 0.0681(10) 0.0107(7) 0.0059(7) 0.0099(7)
C13 0.0321(10) 0.0474(12) 0.0323(10) 0.0028(9) 0.0040(8) -0.0014(8)
C1 0.0364(10) 0.0374(10) 0.0369(10) -0.0009(8) 0.0050(8) -0.0013(8)
C14 0.0439(11) 0.0475(12) 0.0404(11) 0.0044(9) 0.0039(9) -0.0033(9)
C19 0.0431(12) 0.0500(12) 0.0354(11) 0.0005(9) 0.0032(9) 0.0008(10)
C18 0.0346(10) 0.0453(11) 0.0366(10) 0.0010(9) 0.0046(8) 0.0032(8)
C2 0.0435(11) 0.0582(13) 0.0377(11) 0.0061(10) 0.0068(9) -0.0003(9)
O3 0.0521(9) 0.0854(12) 0.0698(11) 0.0308(9) 0.0120(8) -0.0038(8)
C17 0.0388(10) 0.0384(10) 0.0352(10) 0.0008(8) 0.0043(8) 0.0008(8)
C21 0.0485(12) 0.0503(13) 0.0515(13) -0.0051(10) -0.0079(10) 0.0015(10)
C11 0.0405(11) 0.0740(15) 0.0353(11) -0.0019(11) 0.0044(9) 0.0034(11)
C16 0.0546(13) 0.0881(18) 0.0403(12) 0.0044(12) 0.0139(10) -0.0125(12)
C15 0.0558(13) 0.0669(15) 0.0450(13) 0.0122(11) 0.0050(10) -0.0170(11)
C6 0.0415(11) 0.0648(14) 0.0463(12) 0.0143(11) 0.0075(10) 0.0015(10)
C5 0.0437(12) 0.0727(15) 0.0512(13) 0.0113(12) -0.0011(10) 0.0079(11)
C4 0.0361(11) 0.0667(15) 0.0608(14) -0.0037(12) 0.0061(11) 0.0014(10)
C3 0.0426(12) 0.0699(15) 0.0551(13) 0.0048(12) 0.0154(11) -0.0047(10)
C7 0.0643(14) 0.0527(14) 0.0461(12) -0.0038(11) 0.0082(10) 0.0005(11)
C8 0.0982(19) 0.0577(15) 0.0624(16) -0.0126(13) 0.0071(15) 0.0050(13)
C10 0.0640(15) 0.097(2) 0.0466(14) -0.0131(14) 0.0156(11) 0.0088(14)
C9 0.091(2) 0.086(2) 0.0568(16) -0.0232(15) 0.0103(14) 0.0200(16)
C20 0.0881(18) 0.0511(15) 0.0742(17) 0.0137(13) 0.0025(14) 0.0125(12)
C22 0.0774(17) 0.0538(15) 0.0922(19) -0.0066(14) -0.0104(14) -0.0173(12)
C23 0.091(2) 0.100(2) 0.0621(16) -0.0319(15) 0.0037(14) 0.0065(16)

loop_
_atom_type_symbol
_atom_type_description
_atom_type_scat_dispersion_real
_atom_type_scat_dispersion_imag
_atom_type_scat_source
C C 0.0033 0.0016 'International Tables Vol C Tables 4.2.6.8 and 6.1.1.4'
H H 0.0000 0.0000 'International Tables Vol C Tables 4.2.6.8 and 6.1.1.4'
N N 0.0061 0.0033 'International Tables Vol C Tables 4.2.6.8 and 6.1.1.4'
O O 0.0106 0.0060 'International Tables Vol C Tables 4.2.6.8 and 6.1.1.4'

loop_
_geom_angle_atom_site_label_1
_geom_angle_atom_site_label_2
_geom_angle_atom_site_label_3
_geom_angle
_geom_angle_site_symmetry_1
_geom_angle_site_symmetry_3
_geom_angle_publ_flag
C18 N1 C17 113.21(14) . . ?
C7 C12 C11 117.27(19) . . ?
C7 C12 C13 123.48(17) . . ?
C11 C12 C13 119.23(18) . . ?
C19 O2 C20 117.04(16) . . ?
C14 C13 C12 118.79(17) . . ?
C14 C13 C17 121.15(17) . . ?
C12 C13 C17 120.03(16) . . ?
C2 C1 C6 118.26(18) . . ?
C2 C1 C17 118.62(16) . . ?
C6 C1 C17 123.12(17) . . ?
O1 C14 C13 122.70(17) . . ?
O1 C14 C15 116.07(19) . . ?
C13 C14 C15 121.2(2) . . ?
O3 C19 O2 123.91(19) . . ?
O3 C19 C18 125.14(18) . . ?
O2 C19 C18 110.95(16) . . ?
N1 C18 C19 111.58(15) . . ?
N1 C18 C21 111.86(15) . . ?
C19 C18 C21 110.49(15) . . ?
C3 C2 C1 121.08(19) . . ?
N1 C17 C13 110.49(14) . . ?
N1 C17 C1 108.06(14) . . ?
C13 C17 C1 114.33(14) . . ?
C23 C21 C22 111.7(2) . . ?
C23 C21 C18 112.24(18) . . ?
C22 C21 C18 111.61(17) . . ?
C16 C11 C10 121.9(2) . . ?
C16 C11 C12 118.88(19) . . ?
C10 C11 C12 119.2(2) . . ?
C15 C16 C11 121.53(19) . . ?
C16 C15 C14 120.3(2) . . ?
C1 C6 C5 120.69(19) . . ?
C4 C5 C6 120.08(19) . . ?
C5 C4 C3 120.05(19) . . ?
C4 C3 C2 119.8(2) . . ?
C8 C7 C12 121.7(2) . . ?
C7 C8 C9 120.4(2) . . ?
C9 C10 C11 121.5(2) . . ?
C10 C9 C8 119.9(2) . . ?

loop_
_geom_bond_atom_site_label_1
_geom_bond_atom_site_label_2
_geom_bond_distance
_geom_bond_site_symmetry_2
_geom_bond_publ_flag
N1 C18 1.464(2) . ?
N1 C17 1.498(2) . ?
O1 C14 1.360(2) . ?
C12 C7 1.412(3) . ?
C12 C11 1.424(3) . ?
C12 C13 1.432(2) . ?
O2 C19 1.334(2) . ?
O2 C20 1.448(2) . ?
C13 C14 1.380(3) . ?
C13 C17 1.519(2) . ?
C1 C2 1.381(3) . ?
C1 C6 1.382(3) . ?
C1 C17 1.526(2) . ?
C14 C15 1.410(3) . ?
C19 O3 1.194(2) . ?
C19 C18 1.521(3) . ?
C18 C21 1.540(3) . ?
C2 C3 1.380(3) . ?
C21 C23 1.517(3) . ?
C21 C22 1.520(3) . ?
C11 C16 1.408(3) . ?
C11 C10 1.414(3) . ?
C16 C15 1.346(3) . ?
C6 C5 1.386(3) . ?
C5 C4 1.367(3) . ?
C4 C3 1.372(3) . ?
C7 C8 1.366(3) . ?
C8 C9 1.398(3) . ?
C10 C9 1.349(3) . ?
